data_1557329
loop_
_publ_author_name
'Luke, Anna M.'
'Peterson, Appie'
'Chiniforoush, Sina'
'Mandal, Mukunda'
'Popowski, Yanay'
'Sajjad, Hussnain'
'Bouchey, Caitlin J.'
'Shopov, Dimitar Y.'
'Graziano, Brendan J.'
'Yao, Letitia J.'
'Cramer, Christopher J.'
'Reineke, Theresa M.'
'Tolman, William B.'

_publ_section_title
;
 Mechanism of Initiation Stereocontrol in Polymerization of rac-Lactide by
 Aluminum Complexes Supported by Indolide--Imine Ligands
;
_journal_name_full Macromolecules
_journal_paper_doi 10.1021/acs.macromol.0c00092
_journal_year 2020
_chemical_formula_moiety 'C36 H38 N4 O5 Al, C H2 Cl2'
_chemical_formula_sum 'C37 H40 Al Cl2 N4 O5'
_chemical_formula_weight 717.68
_chemical_name_common '1:1 rac-LA:L7AlOBn'
_space_group_crystal_system triclinic
_space_group_IT_number 2
_space_group_name_Hall '-P 1'
_space_group_name_H-M_alt 'P -1'
_atom_sites_solution_hydrogens geom
_audit_creation_method SHELXL-2018/3
_cell_angle_alpha 100.087(4)
_cell_angle_beta 96.082(4)
_cell_angle_gamma 90.524(4)
_cell_formula_units_Z 2
_cell_length_a 10.6552(10)
_cell_length_b 12.4511(12)
_cell_length_c 14.8269(16)
_cell_measurement_reflns_used 9284
_cell_measurement_temperature 125(2)
_cell_measurement_theta_max 29.58
_cell_measurement_theta_min 2.25
_cell_volume 1925.0(3)
_computing_cell_refinement 'SAINT, Bruker'
_computing_data_collection 'APEX3, Bruker'
_computing_data_reduction 'SAINT, Bruker'
_computing_molecular_graphics 'Shelxle-(Rev. 825) (Huebschle, C. B.,2011)'
_computing_structure_refinement 'SHELXL-2018/3 (Sheldrick, 2018)'
_computing_structure_solution 'SHELXT 2014/5 (Sheldrick, 2014)'
_diffrn_ambient_temperature 125(2)
_diffrn_measured_fraction_theta_full 0.998
_diffrn_measured_fraction_theta_max 0.992
_diffrn_measurement_device_type 'Bruker PHOTON-II'
_diffrn_measurement_method '\f and \w scans'
_diffrn_radiation_type MoK\a
_diffrn_radiation_wavelength 0.71073
_diffrn_reflns_av_R_equivalents 0.0368
_diffrn_reflns_av_unetI/netI 0.0402
_diffrn_reflns_Laue_measured_fraction_full 0.998
_diffrn_reflns_Laue_measured_fraction_max 0.992
_diffrn_reflns_limit_h_max 14
_diffrn_reflns_limit_h_min -14
_diffrn_reflns_limit_k_max 17
_diffrn_reflns_limit_k_min -14
_diffrn_reflns_limit_l_max 20
_diffrn_reflns_limit_l_min -20
_diffrn_reflns_number 38856
_diffrn_reflns_point_group_measured_fraction_full 0.998
_diffrn_reflns_point_group_measured_fraction_max 0.992
_diffrn_reflns_theta_full 25.242
_diffrn_reflns_theta_max 29.647
_diffrn_reflns_theta_min 2.253
_diffrn_source 'micro-focus sealed tube'
_exptl_absorpt_coefficient_mu 0.236
_exptl_absorpt_correction_type multi-scan
_exptl_absorpt_process_details 'SADABS, R. Blessing, 1995'
_exptl_crystal_colour yellow
_exptl_crystal_density_diffrn 1.238
_exptl_crystal_description plate
_exptl_crystal_F_000 752
_exptl_crystal_size_max 0.300
_exptl_crystal_size_mid 0.200
_exptl_crystal_size_min 0.080
_exptl_transmission_factor_max 0.9813
_exptl_transmission_factor_min 0.9316
_refine_diff_density_max 0.981
_refine_diff_density_min -0.441
_refine_diff_density_rms 0.063
_refine_ls_extinction_method none
_refine_ls_goodness_of_fit_ref 1.044
_refine_ls_hydrogen_treatment constr
_refine_ls_matrix_type full
_refine_ls_number_parameters 503
_refine_ls_number_reflns 10792
_refine_ls_number_restraints 52
_refine_ls_restrained_S_all 1.044
_refine_ls_R_factor_all 0.0790
_refine_ls_R_factor_gt 0.0591
_refine_ls_shift/su_max 0.000
_refine_ls_shift/su_mean 0.000
_refine_ls_structure_factor_coef Fsqd
_refine_ls_weighting_details 'w=1/[\s^2^(Fo^2^)+(0.0641P)^2^+1.7934P] where P=(Fo^2^+2Fc^2^)/3'
_refine_ls_weighting_scheme calc
_refine_ls_wR_factor_gt 0.1500
_refine_ls_wR_factor_ref 0.1614
_reflns_Friedel_coverage 0.000
_reflns_number_gt 8226
_reflns_number_total 10792
_reflns_threshold_expression 'I > 2\s(I)'
_cod_data_source_file L7AloLAOBn.cif.txt
_cod_data_source_block final_a_sq
_cod_database_code 1557329
_shelx_shelxl_version_number 2018/3
_shelx_space_group_comment
;
The symmetry employed for this shelxl refinement is uniquely defined
by the following loop, which should always be used as a source of
symmetry information in preference to the above space-group names.
They are only intended as comments.
;
_shelx_estimated_absorpt_t_min 0.9102
_shelx_estimated_absorpt_t_max 0.9821

loop_
_space_group_symop_operation_xyz
'x, y, z'
'-x, -y, -z'

loop_
_atom_site_label
_atom_site_type_symbol
_atom_site_fract_x
_atom_site_fract_y
_atom_site_fract_z
_atom_site_U_iso_or_equiv
_atom_site_adp_type
_atom_site_occupancy
_atom_site_site_symmetry_order
_atom_site_calc_flag
_atom_site_refinement_flags_posn
_atom_site_refinement_flags_adp
_atom_site_refinement_flags_occupancy
_atom_site_disorder_assembly
_atom_site_disorder_group
N1 N 0.31646(15) 0.44685(14) 0.68811(11) 0.0240(3) Uani 1 1 d . . . . .
Cl1 Cl 0.02387(6) 0.14471(5) 0.68819(5) 0.04826(17) Uani 1 1 d . . . . .
Al1 Al 0.42585(5) 0.33443(5) 0.63417(4) 0.02060(13) Uani 1 1 d D . . . .
N2 N 0.54549(14) 0.45571(13) 0.61099(11) 0.0196(3) Uani 1 1 d . . . . .
Cl2 Cl 0.14619(7) -0.04152(5) 0.59107(6) 0.05289(19) Uani 1 1 d . . . . .
N3 N 0.56346(15) 0.23346(13) 0.57943(11) 0.0223(3) Uani 1 1 d . . . . .
N4 N 0.31905(15) 0.29619(13) 0.51875(11) 0.0211(3) Uani 1 1 d . . . . .
O1 O 0.3663(2) 0.2264(2) 0.68637(17) 0.0248(5) Uani 0.924(2) 1 d D . P A 1
O2 O 0.5415(3) 0.3633(4) 0.76679(12) 0.0261(6) Uani 0.924(2) 1 d D . P A 1
C1 C 0.3811(2) 0.2355(2) 0.78121(19) 0.0275(6) Uani 0.924(2) 1 d D . P A 1
H1 H 0.303825 0.268983 0.805714 0.033 Uiso 0.924(2) 1 calc R U P A 1
C2 C 0.3978(4) 0.1254(3) 0.8117(3) 0.0394(10) Uani 0.924(2) 1 d D . P A 1
H2A H 0.328189 0.075397 0.781684 0.059 Uiso 0.924(2) 1 calc R U P A 1
H2B H 0.397986 0.134867 0.878712 0.059 Uiso 0.924(2) 1 calc R U P A 1
H2C H 0.478140 0.095014 0.794238 0.059 Uiso 0.924(2) 1 calc R U P A 1
C3 C 0.4923(2) 0.3126(3) 0.81760(17) 0.0274(7) Uani 0.924(2) 1 d D . P A 1
O3 O 0.5290(2) 0.3226(3) 0.90715(15) 0.0385(6) Uani 0.924(2) 1 d D . P A 1
C4 C 0.6414(3) 0.3895(3) 0.9429(3) 0.0377(7) Uani 0.924(2) 1 d D . P A 1
H4 H 0.635697 0.460921 0.920934 0.045 Uiso 0.924(2) 1 calc R U P A 1
C5 C 0.6439(5) 0.4078(9) 1.0473(3) 0.0479(9) Uani 0.924(2) 1 d D . P A 1
H5A H 0.568629 0.446969 1.065516 0.072 Uiso 0.924(2) 1 calc R U P A 1
H5B H 0.719708 0.451082 1.075710 0.072 Uiso 0.924(2) 1 calc R U P A 1
H5C H 0.644925 0.337222 1.067996 0.072 Uiso 0.924(2) 1 calc R U P A 1
C6 C 0.7557(3) 0.3289(3) 0.90926(18) 0.0412(7) Uani 0.924(2) 1 d D . P A 1
O4 O 0.7535(3) 0.2401(2) 0.86290(17) 0.0554(7) Uani 0.924(2) 1 d D . P A 1
O5 O 0.8587(2) 0.3919(2) 0.93918(14) 0.0476(5) Uani 0.924(2) 1 d D . P A 1
C7 C 0.9816(3) 0.3513(3) 0.9158(2) 0.0644(10) Uani 0.924(2) 1 d D . P A 1
H7A H 1.024860 0.406081 0.888032 0.077 Uiso 0.924(2) 1 calc R U P A 1
H7AB H 0.968619 0.283622 0.869118 0.077 Uiso 0.924(2) 1 calc R U P A 1
C8 C 1.0645(3) 0.32779(17) 0.99801(19) 0.0466(7) Uani 0.924(2) 1 d D . P A 1
C9 C 1.0164(3) 0.3053(3) 1.0763(2) 0.0546(8) Uani 0.924(2) 1 d D . P A 1
H9 H 0.927812 0.304052 1.079215 0.066 Uiso 0.924(2) 1 calc R U P A 1
C10 C 1.0980(3) 0.2845(3) 1.1504(2) 0.0584(9) Uani 0.924(2) 1 d D . P A 1
H10 H 1.064242 0.270243 1.203984 0.070 Uiso 0.924(2) 1 calc R U P A 1
C11 C 1.2231(3) 0.2841(3) 1.1478(3) 0.0616(9) Uani 0.924(2) 1 d D . P A 1
H11 H 1.277557 0.268515 1.198613 0.074 Uiso 0.924(2) 1 calc R U P A 1
C12 C 1.2728(3) 0.3071(3) 1.0693(3) 0.0712(12) Uani 0.924(2) 1 d D . P A 1
H12 H 1.361466 0.307684 1.066683 0.085 Uiso 0.924(2) 1 calc R U P A 1
C13 C 1.1931(3) 0.3287(3) 0.9962(3) 0.0600(9) Uani 0.924(2) 1 d D . P A 1
H13 H 1.227500 0.344646 0.943271 0.072 Uiso 0.924(2) 1 calc R U P A 1
O1' O 0.343(3) 0.241(3) 0.689(2) 0.0248(5) Uani 0.076(2) 1 d D . P A 2
O2' O 0.523(5) 0.366(6) 0.7737(15) 0.0261(6) Uani 0.076(2) 1 d D . P A 2
C1' C 0.352(3) 0.246(3) 0.784(2) 0.0275(6) Uani 0.076(2) 1 d D . P A 2
H1' H 0.273661 0.278735 0.807468 0.033 Uiso 0.076(2) 1 calc R U P A 2
C2' C 0.368(7) 0.134(4) 0.810(5) 0.0394(10) Uani 0.076(2) 1 d D . P A 2
H2'A H 0.387637 0.081381 0.755992 0.059 Uiso 0.076(2) 1 calc R U P A 2
H2'B H 0.290240 0.110413 0.831173 0.059 Uiso 0.076(2) 1 calc R U P A 2
H2'C H 0.437851 0.137107 0.859298 0.059 Uiso 0.076(2) 1 calc R U P A 2
C3' C 0.464(4) 0.321(4) 0.8235(19) 0.0274(7) Uani 0.076(2) 1 d D . P A 2
O3' O 0.499(3) 0.328(5) 0.9137(19) 0.0385(6) Uani 0.076(2) 1 d D . P A 2
C4' C 0.623(3) 0.381(4) 0.946(4) 0.0377(7) Uani 0.076(2) 1 d D . P A 2
H4' H 0.632346 0.448338 0.919641 0.045 Uiso 0.076(2) 1 calc R U P A 2
C5' C 0.623(6) 0.411(12) 1.051(4) 0.0479(9) Uani 0.076(2) 1 d D . P A 2
H5'A H 0.551141 0.457324 1.064543 0.072 Uiso 0.076(2) 1 calc R U P A 2
H5'B H 0.701675 0.450128 1.077574 0.072 Uiso 0.076(2) 1 calc R U P A 2
H5'C H 0.615058 0.344148 1.076557 0.072 Uiso 0.076(2) 1 calc R U P A 2
C6' C 0.726(2) 0.302(3) 0.918(2) 0.0412(7) Uani 0.076(2) 1 d D . P A 2
O4' O 0.698(3) 0.217(2) 0.867(2) 0.0554(7) Uani 0.076(2) 1 d D . P A 2
O5' O 0.8425(19) 0.335(2) 0.9559(17) 0.0476(5) Uani 0.076(2) 1 d D . P A 2
C7' C 0.937(2) 0.248(2) 0.9462(18) 0.0644(10) Uani 0.076(2) 1 d D . P A 2
H7'A H 0.899332 0.182280 0.962587 0.077 Uiso 0.076(2) 1 calc R U P A 2
H7'B H 0.950800 0.230458 0.880354 0.077 Uiso 0.076(2) 1 calc R U P A 2
C8' C 1.0593(19) 0.2704(19) 0.9998(13) 0.0466(7) Uani 0.076(2) 1 d D . P A 2
C9' C 1.101(2) 0.354(2) 1.0708(16) 0.0546(8) Uani 0.076(2) 1 d D . P A 2
H9' H 1.043845 0.408358 1.090688 0.066 Uiso 0.076(2) 1 calc R U P A 2
C10' C 1.224(3) 0.362(3) 1.1152(19) 0.0584(9) Uani 0.076(2) 1 d D . P A 2
H10' H 1.250031 0.420670 1.164186 0.070 Uiso 0.076(2) 1 calc R U P A 2
C11' C 1.304(3) 0.284(3) 1.085(2) 0.0616(9) Uani 0.076(2) 1 d D . P A 2
H11' H 1.388669 0.285518 1.112978 0.074 Uiso 0.076(2) 1 calc R U P A 2
C12' C 1.259(2) 0.200(3) 1.014(2) 0.0712(12) Uani 0.076(2) 1 d D . P A 2
H12A H 1.316149 0.200695 0.965071 0.085 Uiso 0.076(2) 1 calc R U P A 2
H12B H 1.274079 0.131333 1.037290 0.085 Uiso 0.076(2) 1 calc R U P A 2
C13' C 1.143(2) 0.192(2) 0.971(2) 0.0600(9) Uani 0.076(2) 1 d D . P A 2
H13' H 1.118326 0.132845 0.922612 0.072 Uiso 0.076(2) 1 calc R U P A 2
C14 C 0.33784(18) 0.55700(16) 0.70506(12) 0.0218(4) Uani 1 1 d . . . . .
C15 C 0.19574(19) 0.43249(18) 0.71246(14) 0.0294(4) Uani 1 1 d . . . . .
H15 H 0.155385 0.363178 0.708295 0.035 Uiso 1 1 calc R U . . .
C16 C 0.1416(2) 0.52939(19) 0.74308(15) 0.0311(5) Uani 1 1 d . . . . .
H16 H 0.059932 0.539018 0.762884 0.037 Uiso 1 1 calc R U . . .
C17 C 0.23245(19) 0.61335(18) 0.73938(14) 0.0268(4) Uani 1 1 d . . . . .
C18 C 0.2378(2) 0.72690(19) 0.76001(16) 0.0345(5) Uani 1 1 d . . . . .
H18 H 0.167577 0.765633 0.781999 0.041 Uiso 1 1 calc R U . . .
C19 C 0.3462(2) 0.78329(19) 0.74834(17) 0.0371(5) Uani 1 1 d . . . . .
H19 H 0.350542 0.860628 0.764295 0.044 Uiso 1 1 calc R U . . .
C20 C 0.4486(2) 0.72791(17) 0.71352(15) 0.0297(4) Uani 1 1 d . . . . .
H20 H 0.521301 0.768271 0.705219 0.036 Uiso 1 1 calc R U . . .
C21 C 0.44634(18) 0.61404(15) 0.69057(13) 0.0224(4) Uani 1 1 d . . . . .
C22 C 0.54422(18) 0.55941(15) 0.64257(13) 0.0212(4) Uani 1 1 d . . . . .
H22 H 0.613798 0.602864 0.633198 0.025 Uiso 1 1 calc R U . . .
C23 C 0.64704(18) 0.42231(16) 0.55259(13) 0.0221(4) Uani 1 1 d . . . . .
H23A H 0.686047 0.488611 0.537693 0.026 Uiso 1 1 calc R U . . .
H23B H 0.608966 0.377859 0.493919 0.026 Uiso 1 1 calc R U . . .
C24 C 0.75133(18) 0.35683(16) 0.59537(14) 0.0240(4) Uani 1 1 d . . . . .
C25 C 0.8387(2) 0.3228(2) 0.51997(18) 0.0371(5) Uani 1 1 d . . . . .
H25A H 0.790732 0.277585 0.466442 0.056 Uiso 1 1 calc R U . . .
H25B H 0.908291 0.281063 0.543714 0.056 Uiso 1 1 calc R U . . .
H25C H 0.872780 0.388142 0.501613 0.056 Uiso 1 1 calc R U . . .
C26 C 0.8236(2) 0.42692(19) 0.67968(17) 0.0345(5) Uani 1 1 d . . . . .
H26A H 0.861487 0.490890 0.661638 0.052 Uiso 1 1 calc R U . . .
H26B H 0.890308 0.384148 0.705876 0.052 Uiso 1 1 calc R U . . .
H26C H 0.765563 0.450844 0.725796 0.052 Uiso 1 1 calc R U . . .
C27 C 0.69407(18) 0.25378(16) 0.62348(14) 0.0253(4) Uani 1 1 d . . . . .
H27A H 0.745615 0.189807 0.604069 0.030 Uiso 1 1 calc R U . . .
H27B H 0.694830 0.264808 0.691306 0.030 Uiso 1 1 calc R U . . .
C28 C 0.32952(18) 0.20268(15) 0.45524(13) 0.0222(4) Uani 1 1 d . . . . .
C29 C 0.20096(18) 0.33536(16) 0.49364(14) 0.0242(4) Uani 1 1 d . . . . .
H29 H 0.167255 0.399447 0.525904 0.029 Uiso 1 1 calc R U . . .
C30 C 0.1388(2) 0.27130(18) 0.41729(14) 0.0275(4) Uani 1 1 d . . . . .
H30 H 0.057619 0.282909 0.387942 0.033 Uiso 1 1 calc R U . . .
C31 C 0.21976(19) 0.18380(17) 0.39051(13) 0.0257(4) Uani 1 1 d . . . . .
C32 C 0.2129(2) 0.09138(19) 0.32034(15) 0.0329(5) Uani 1 1 d . . . . .
H32 H 0.139647 0.076589 0.277229 0.039 Uiso 1 1 calc R U . . .
C33 C 0.3137(2) 0.02206(18) 0.31449(16) 0.0353(5) Uani 1 1 d . . . . .
H33 H 0.308774 -0.040528 0.267157 0.042 Uiso 1 1 calc R U . . .
C34 C 0.4217(2) 0.04245(16) 0.37659(15) 0.0295(4) Uani 1 1 d . . . . .
H34 H 0.490347 -0.005372 0.369968 0.035 Uiso 1 1 calc R U . . .
C35 C 0.43142(19) 0.13240(16) 0.44904(14) 0.0246(4) Uani 1 1 d . . . . .
C36 C 0.54749(19) 0.15486(16) 0.50969(14) 0.0243(4) Uani 1 1 d . . . . .
H36 H 0.616468 0.108746 0.497395 0.029 Uiso 1 1 calc R U . . .
C37 C 0.1192(2) 0.09942(19) 0.59898(17) 0.0353(5) Uani 1 1 d . . . . .
H37A H 0.076690 0.113392 0.539634 0.042 Uiso 1 1 calc R U . . .
H37B H 0.200881 0.140622 0.611568 0.042 Uiso 1 1 calc R U . . .

loop_
_atom_site_aniso_label
_atom_site_aniso_U_11
_atom_site_aniso_U_22
_atom_site_aniso_U_33
_atom_site_aniso_U_23
_atom_site_aniso_U_13
_atom_site_aniso_U_12
N1 0.0194(8) 0.0259(8) 0.0250(8) -0.0009(6) 0.0042(6) -0.0062(6)
Cl1 0.0428(4) 0.0351(3) 0.0680(4) 0.0033(3) 0.0208(3) 0.0012(2)
Al1 0.0191(3) 0.0202(3) 0.0217(3) 0.0016(2) 0.0027(2) -0.0051(2)
N2 0.0166(7) 0.0220(7) 0.0202(7) 0.0048(6) 0.0011(6) -0.0019(5)
Cl2 0.0439(4) 0.0300(3) 0.0795(5) -0.0056(3) 0.0076(3) 0.0036(2)
N3 0.0202(8) 0.0207(8) 0.0272(8) 0.0068(6) 0.0036(6) -0.0029(6)
N4 0.0197(8) 0.0219(8) 0.0216(7) 0.0026(6) 0.0036(6) -0.0033(6)
O1 0.0285(13) 0.0251(11) 0.0204(7) 0.0024(7) 0.0033(7) -0.0070(8)
O2 0.0261(14) 0.0287(8) 0.0232(7) 0.0053(7) 0.0007(8) -0.0051(11)
C1 0.0303(15) 0.0296(12) 0.0233(10) 0.0037(8) 0.0080(10) -0.0044(11)
C2 0.054(3) 0.0327(14) 0.0324(12) 0.0097(11) 0.0047(18) -0.0084(14)
C3 0.0318(16) 0.0291(12) 0.0206(10) 0.0031(8) 0.0029(9) -0.0021(12)
O3 0.0492(15) 0.0432(11) 0.0217(8) 0.0068(8) -0.0032(9) -0.0147(14)
C4 0.0440(16) 0.0388(14) 0.0268(11) 0.0020(10) -0.0055(12) -0.0102(12)
C5 0.054(3) 0.0597(19) 0.0245(12) -0.0024(12) -0.0028(14) -0.004(2)
C6 0.0567(18) 0.0456(17) 0.0212(11) 0.0097(11) -0.0032(11) 0.0006(13)
O4 0.0734(19) 0.0453(13) 0.0425(11) -0.0005(10) -0.0042(13) 0.0078(12)
O5 0.0469(12) 0.0586(14) 0.0370(10) 0.0081(9) 0.0038(9) -0.0021(10)
C7 0.060(2) 0.105(3) 0.0320(15) 0.0154(17) 0.0137(14) 0.021(2)
C8 0.0452(16) 0.0537(19) 0.0389(14) 0.0001(13) 0.0095(12) -0.0021(14)
C9 0.0404(17) 0.083(2) 0.0418(16) 0.0114(16) 0.0115(13) 0.0055(15)
C10 0.054(2) 0.081(2) 0.0430(16) 0.0142(16) 0.0115(14) 0.0159(17)
C11 0.054(2) 0.068(2) 0.059(2) 0.0078(17) -0.0061(16) 0.0050(16)
C12 0.0342(18) 0.076(3) 0.105(3) 0.023(2) 0.003(2) 0.0018(17)
C13 0.0501(19) 0.069(2) 0.064(2) 0.0105(17) 0.0238(16) -0.0051(16)
O1' 0.0285(13) 0.0251(11) 0.0204(7) 0.0024(7) 0.0033(7) -0.0070(8)
O2' 0.0261(14) 0.0287(8) 0.0232(7) 0.0053(7) 0.0007(8) -0.0051(11)
C1' 0.0303(15) 0.0296(12) 0.0233(10) 0.0037(8) 0.0080(10) -0.0044(11)
C2' 0.054(3) 0.0327(14) 0.0324(12) 0.0097(11) 0.0047(18) -0.0084(14)
C3' 0.0318(16) 0.0291(12) 0.0206(10) 0.0031(8) 0.0029(9) -0.0021(12)
O3' 0.0492(15) 0.0432(11) 0.0217(8) 0.0068(8) -0.0032(9) -0.0147(14)
C4' 0.0440(16) 0.0388(14) 0.0268(11) 0.0020(10) -0.0055(12) -0.0102(12)
C5' 0.054(3) 0.0597(19) 0.0245(12) -0.0024(12) -0.0028(14) -0.004(2)
C6' 0.0567(18) 0.0456(17) 0.0212(11) 0.0097(11) -0.0032(11) 0.0006(13)
O4' 0.0734(19) 0.0453(13) 0.0425(11) -0.0005(10) -0.0042(13) 0.0078(12)
O5' 0.0469(12) 0.0586(14) 0.0370(10) 0.0081(9) 0.0038(9) -0.0021(10)
C7' 0.060(2) 0.105(3) 0.0320(15) 0.0154(17) 0.0137(14) 0.021(2)
C8' 0.0452(16) 0.0537(19) 0.0389(14) 0.0001(13) 0.0095(12) -0.0021(14)
C9' 0.0404(17) 0.083(2) 0.0418(16) 0.0114(16) 0.0115(13) 0.0055(15)
C10' 0.054(2) 0.081(2) 0.0430(16) 0.0142(16) 0.0115(14) 0.0159(17)
C11' 0.054(2) 0.068(2) 0.059(2) 0.0078(17) -0.0061(16) 0.0050(16)
C12' 0.0342(18) 0.076(3) 0.105(3) 0.023(2) 0.003(2) 0.0018(17)
C13' 0.0501(19) 0.069(2) 0.064(2) 0.0105(17) 0.0238(16) -0.0051(16)
C14 0.0215(9) 0.0239(9) 0.0182(8) 0.0004(7) -0.0002(7) -0.0015(7)
C15 0.0226(10) 0.0336(11) 0.0292(10) -0.0038(8) 0.0062(8) -0.0102(8)
C16 0.0192(10) 0.0412(12) 0.0292(10) -0.0044(9) 0.0039(8) -0.0044(8)
C17 0.0233(10) 0.0329(11) 0.0224(9) -0.0008(8) 0.0035(7) 0.0006(8)
C18 0.0354(12) 0.0331(11) 0.0350(11) 0.0027(9) 0.0089(9) 0.0066(9)
C19 0.0457(14) 0.0235(10) 0.0430(13) 0.0040(9) 0.0127(11) 0.0041(9)
C20 0.0351(11) 0.0226(10) 0.0322(10) 0.0053(8) 0.0075(9) -0.0023(8)
C21 0.0240(9) 0.0220(9) 0.0209(8) 0.0033(7) 0.0015(7) -0.0016(7)
C22 0.0190(9) 0.0230(9) 0.0216(8) 0.0061(7) -0.0014(7) -0.0041(7)
C23 0.0202(9) 0.0232(9) 0.0238(9) 0.0060(7) 0.0041(7) -0.0022(7)
C24 0.0175(9) 0.0241(9) 0.0309(10) 0.0058(8) 0.0033(7) -0.0005(7)
C25 0.0306(12) 0.0357(12) 0.0507(14) 0.0147(10) 0.0185(10) 0.0073(9)
C26 0.0233(10) 0.0314(11) 0.0459(13) 0.0064(10) -0.0088(9) -0.0054(8)
C27 0.0211(9) 0.0255(9) 0.0296(10) 0.0065(8) 0.0014(8) -0.0013(7)
C28 0.0247(9) 0.0204(9) 0.0220(9) 0.0042(7) 0.0052(7) -0.0068(7)
C29 0.0207(9) 0.0263(10) 0.0265(9) 0.0060(7) 0.0043(7) -0.0017(7)
C30 0.0236(10) 0.0325(11) 0.0271(10) 0.0080(8) 0.0014(8) -0.0057(8)
C31 0.0275(10) 0.0271(10) 0.0226(9) 0.0050(7) 0.0024(7) -0.0092(8)
C32 0.0379(12) 0.0322(11) 0.0261(10) 0.0017(8) -0.0009(9) -0.0124(9)
C33 0.0487(14) 0.0249(10) 0.0294(11) -0.0030(8) 0.0047(10) -0.0100(9)
C34 0.0388(12) 0.0202(9) 0.0298(10) 0.0021(8) 0.0085(9) -0.0037(8)
C35 0.0293(10) 0.0197(9) 0.0255(9) 0.0039(7) 0.0060(8) -0.0052(7)
C36 0.0252(10) 0.0206(9) 0.0288(10) 0.0058(7) 0.0081(8) -0.0004(7)
C37 0.0301(11) 0.0299(11) 0.0442(13) 0.0023(9) 0.0038(10) -0.0046(8)

loop_
_atom_type_symbol
_atom_type_description
_atom_type_scat_dispersion_real
_atom_type_scat_dispersion_imag
_atom_type_scat_source
C C 0.0033 0.0016 'International Tables Vol C Tables 4.2.6.8 and 6.1.1.4'
H H 0.0000 0.0000 'International Tables Vol C Tables 4.2.6.8 and 6.1.1.4'
Al Al 0.0645 0.0514 'International Tables Vol C Tables 4.2.6.8 and 6.1.1.4'
Cl Cl 0.1484 0.1585 'International Tables Vol C Tables 4.2.6.8 and 6.1.1.4'
N N 0.0061 0.0033 'International Tables Vol C Tables 4.2.6.8 and 6.1.1.4'
O O 0.0106 0.0060 'International Tables Vol C Tables 4.2.6.8 and 6.1.1.4'

loop_
_geom_angle_atom_site_label_1
_geom_angle_atom_site_label_2
_geom_angle_atom_site_label_3
_geom_angle
_geom_angle_site_symmetry_1
_geom_angle_site_symmetry_3
_geom_angle_publ_flag
C14 N1 C15 104.80(17) . . ?
C14 N1 Al1 127.76(13) . . ?
C15 N1 Al1 127.33(14) . . ?
O1' Al1 N4 93.0(9) . . ?
O1 Al1 N4 95.56(9) . . ?
O1' Al1 N1 86.9(13) . . ?
O1 Al1 N1 96.24(9) . . ?
N4 Al1 N1 94.99(7) . . ?
O1' Al1 N2 163.1(9) . . ?
O1 Al1 N2 159.55(9) . . ?
N4 Al1 N2 103.71(7) . . ?
N1 Al1 N2 88.93(7) . . ?
O1' Al1 N3 100.4(13) . . ?
O1 Al1 N3 90.80(8) . . ?
N4 Al1 N3 89.49(7) . . ?
N1 Al1 N3 171.24(7) . . ?
N2 Al1 N3 82.69(6) . . ?
O1 Al1 O2 79.47(11) . . ?
N4 Al1 O2 174.88(12) . . ?
N1 Al1 O2 86.84(14) . . ?
N2 Al1 O2 81.07(9) . . ?
N3 Al1 O2 89.33(13) . . ?
O1' Al1 O2' 78.5(12) . . ?
N4 Al1 O2' 171.0(9) . . ?
N1 Al1 O2' 82(2) . . ?
N2 Al1 O2' 84.7(10) . . ?
N3 Al1 O2' 95(2) . . ?
C22 N2 C23 114.61(15) . . ?
C22 N2 Al1 128.03(13) . . ?
C23 N2 Al1 117.36(12) . . ?
C36 N3 C27 115.75(17) . . ?
C36 N3 Al1 126.97(14) . . ?
C27 N3 Al1 117.28(13) . . ?
C28 N4 C29 104.77(16) . . ?
C28 N4 Al1 124.44(13) . . ?
C29 N4 Al1 128.59(13) . . ?
C1 O1 Al1 119.67(18) . . ?
C3 O2 Al1 107.50(17) . . ?
O1 C1 C3 107.23(19) . . ?
O1 C1 C2 112.5(2) . . ?
C3 C1 C2 112.0(2) . . ?
O1 C1 H1 108.4 . . ?
C3 C1 H1 108.4 . . ?
C2 C1 H1 108.4 . . ?
C1 C2 H2A 109.5 . . ?
C1 C2 H2B 109.5 . . ?
H2A C2 H2B 109.5 . . ?
C1 C2 H2C 109.5 . . ?
H2A C2 H2C 109.5 . . ?
H2B C2 H2C 109.5 . . ?
O2 C3 O3 123.5(2) . . ?
O2 C3 C1 120.8(2) . . ?
O3 C3 C1 115.8(2) . . ?
C3 O3 C4 117.1(3) . . ?
O3 C4 C6 108.6(3) . . ?
O3 C4 C5 105.6(3) . . ?
C6 C4 C5 112.6(3) . . ?
O3 C4 H4 110.0 . . ?
C6 C4 H4 110.0 . . ?
C5 C4 H4 110.0 . . ?
C4 C5 H5A 109.5 . . ?
C4 C5 H5B 109.5 . . ?
H5A C5 H5B 109.5 . . ?
C4 C5 H5C 109.5 . . ?
H5A C5 H5C 109.5 . . ?
H5B C5 H5C 109.5 . . ?
O4 C6 O5 125.5(3) . . ?
O4 C6 C4 125.7(3) . . ?
O5 C6 C4 108.7(2) . . ?
C6 O5 C7 119.1(3) . . ?
O5 C7 C8 112.6(2) . . ?
O5 C7 H7A 109.1 . . ?
C8 C7 H7A 109.1 . . ?
O5 C7 H7AB 109.1 . . ?
C8 C7 H7AB 109.1 . . ?
H7A C7 H7AB 107.8 . . ?
C13 C8 C9 118.4(3) . . ?
C13 C8 C7 119.0(3) . . ?
C9 C8 C7 122.6(3) . . ?
C8 C9 C10 119.9(3) . . ?
C8 C9 H9 120.0 . . ?
C10 C9 H9 120.0 . . ?
C11 C10 C9 121.5(3) . . ?
C11 C10 H10 119.3 . . ?
C9 C10 H10 119.3 . . ?
C10 C11 C12 119.1(3) . . ?
C10 C11 H11 120.4 . . ?
C12 C11 H11 120.4 . . ?
C13 C12 C11 119.9(3) . . ?
C13 C12 H12 120.1 . . ?
C11 C12 H12 120.1 . . ?
C12 C13 C8 121.2(3) . . ?
C12 C13 H13 119.4 . . ?
C8 C13 H13 119.4 . . ?
C1' O1' Al1 123.4(19) . . ?
C3' O2' Al1 109.2(17) . . ?
O1' C1' C3' 106(2) . . ?
O1' C1' C2' 112(3) . . ?
C3' C1' C2' 111(3) . . ?
O1' C1' H1' 109.2 . . ?
C3' C1' H1' 109.2 . . ?
C2' C1' H1' 109.2 . . ?
C1' C2' H2'A 109.5 . . ?
C1' C2' H2'B 109.5 . . ?
H2'A C2' H2'B 109.5 . . ?
C1' C2' H2'C 109.5 . . ?
H2'A C2' H2'C 109.5 . . ?
H2'B C2' H2'C 109.5 . . ?
O2' C3' O3' 123(2) . . ?
O2' C3' C1' 121(2) . . ?
O3' C3' C1' 116(2) . . ?
C3' O3' C4' 115(3) . . ?
O3' C4' C6' 109(2) . . ?
O3' C4' C5' 104(3) . . ?
C6' C4' C5' 113(3) . . ?
O3' C4' H4' 109.8 . . ?
C6' C4' H4' 109.8 . . ?
C5' C4' H4' 109.8 . . ?
C4' C5' H5'A 109.5 . . ?
C4' C5' H5'B 109.5 . . ?
H5'A C5' H5'B 109.5 . . ?
C4' C5' H5'C 109.5 . . ?
H5'A C5' H5'C 109.5 . . ?
H5'B C5' H5'C 109.5 . . ?
O4' C6' O5' 126(2) . . ?
O4' C6' C4' 120(2) . . ?
O5' C6' C4' 113.8(19) . . ?
C6' O5' C7' 113.6(19) . . ?
C8' C7' O5' 118(2) . . ?
C8' C7' H7'A 107.9 . . ?
O5' C7' H7'A 107.9 . . ?
C8' C7' H7'B 107.9 . . ?
O5' C7' H7'B 107.9 . . ?
H7'A C7' H7'B 107.2 . . ?
C13' C8' C9' 117.9(18) . . ?
C13' C8' C7' 110.9(18) . . ?
C9' C8' C7' 131.2(19) . . ?
C8' C9' C10' 124(2) . . ?
C8' C9' H9' 118.2 . . ?
C10' C9' H9' 118.2 . . ?
C11' C10' C9' 117(2) . . ?
C11' C10' H10' 121.5 . . ?
C9' C10' H10' 121.5 . . ?
C10' C11' C12' 119(2) . . ?
C10' C11' H11' 120.7 . . ?
C12' C11' H11' 120.7 . . ?
C13' C12' C11' 125(2) . . ?
C13' C12' H12A 106.2 . . ?
C11' C12' H12A 106.2 . . ?
C13' C12' H12B 106.2 . . ?
C11' C12' H12B 106.2 . . ?
H12A C12' H12B 106.3 . . ?
C12' C13' C8' 118(2) . . ?
C12' C13' H13' 120.8 . . ?
C8' C13' H13' 120.8 . . ?
N1 C14 C21 127.32(18) . . ?
N1 C14 C17 111.54(17) . . ?
C21 C14 C17 121.13(18) . . ?
C16 C15 N1 112.40(19) . . ?
C16 C15 H15 123.8 . . ?
N1 C15 H15 123.8 . . ?
C15 C16 C17 106.40(18) . . ?
C15 C16 H16 126.8 . . ?
C17 C16 H16 126.8 . . ?
C18 C17 C14 119.23(19) . . ?
C18 C17 C16 135.9(2) . . ?
C14 C17 C16 104.86(18) . . ?
C19 C18 C17 119.8(2) . . ?
C19 C18 H18 120.1 . . ?
C17 C18 H18 120.1 . . ?
C18 C19 C20 120.8(2) . . ?
C18 C19 H19 119.6 . . ?
C20 C19 H19 119.6 . . ?
C19 C20 C21 121.2(2) . . ?
C19 C20 H20 119.4 . . ?
C21 C20 H20 119.4 . . ?
C20 C21 C14 117.77(18) . . ?
C20 C21 C22 120.35(18) . . ?
C14 C21 C22 121.35(17) . . ?
N2 C22 C21 125.33(17) . . ?
N2 C22 H22 117.3 . . ?
C21 C22 H22 117.3 . . ?
N2 C23 C24 115.03(15) . . ?
N2 C23 H23A 108.5 . . ?
C24 C23 H23A 108.5 . . ?
N2 C23 H23B 108.5 . . ?
C24 C23 H23B 108.5 . . ?
H23A C23 H23B 107.5 . . ?
C26 C24 C23 110.48(17) . . ?
C26 C24 C25 110.61(18) . . ?
C23 C24 C25 105.73(17) . . ?
C26 C24 C27 109.50(17) . . ?
C23 C24 C27 110.50(15) . . ?
C25 C24 C27 109.98(17) . . ?
C24 C25 H25A 109.5 . . ?
C24 C25 H25B 109.5 . . ?
H25A C25 H25B 109.5 . . ?
C24 C25 H25C 109.5 . . ?
H25A C25 H25C 109.5 . . ?
H25B C25 H25C 109.5 . . ?
C24 C26 H26A 109.5 . . ?
C24 C26 H26B 109.5 . . ?
H26A C26 H26B 109.5 . . ?
C24 C26 H26C 109.5 . . ?
H26A C26 H26C 109.5 . . ?
H26B C26 H26C 109.5 . . ?
N3 C27 C24 109.76(15) . . ?
N3 C27 H27A 109.7 . . ?
C24 C27 H27A 109.7 . . ?
N3 C27 H27B 109.7 . . ?
C24 C27 H27B 109.7 . . ?
H27A C27 H27B 108.2 . . ?
N4 C28 C35 127.92(18) . . ?
N4 C28 C31 110.79(18) . . ?
C35 C28 C31 121.28(18) . . ?
C30 C29 N4 112.48(18) . . ?
C30 C29 H29 123.8 . . ?
N4 C29 H29 123.8 . . ?
C29 C30 C31 106.42(18) . . ?
C29 C30 H30 126.8 . . ?
C31 C30 H30 126.8 . . ?
C32 C31 C28 119.0(2) . . ?
C32 C31 C30 135.4(2) . . ?
C28 C31 C30 105.54(17) . . ?
C33 C32 C31 119.5(2) . . ?
C33 C32 H32 120.2 . . ?
C31 C32 H32 120.2 . . ?
C32 C33 C34 121.1(2) . . ?
C32 C33 H33 119.4 . . ?
C34 C33 H33 119.4 . . ?
C33 C34 C35 121.3(2) . . ?
C33 C34 H34 119.4 . . ?
C35 C34 H34 119.4 . . ?
C28 C35 C34 117.75(19) . . ?
C28 C35 C36 122.03(18) . . ?
C34 C35 C36 120.03(19) . . ?
N3 C36 C35 124.18(19) . . ?
N3 C36 H36 117.9 . . ?
C35 C36 H36 117.9 . . ?
Cl2 C37 Cl1 110.41(13) . . ?
Cl2 C37 H37A 109.6 . . ?
Cl1 C37 H37A 109.6 . . ?
Cl2 C37 H37B 109.6 . . ?
Cl1 C37 H37B 109.6 . . ?
H37A C37 H37B 108.1 . . ?

loop_
_geom_bond_atom_site_label_1
_geom_bond_atom_site_label_2
_geom_bond_distance
_geom_bond_site_symmetry_2
_geom_bond_publ_flag
N1 C14 1.363(2) . ?
N1 C15 1.391(3) . ?
N1 Al1 1.9475(18) . ?
Cl1 C37 1.770(3) . ?
Al1 O1' 1.80(4) . ?
Al1 O1 1.807(3) . ?
Al1 N4 1.9344(17) . ?
Al1 N2 2.0647(16) . ?
Al1 N3 2.0779(18) . ?
Al1 O2 2.1784(17) . ?
Al1 O2' 2.180(10) . ?
N2 C22 1.295(2) . ?
N2 C23 1.475(2) . ?
Cl2 C37 1.766(2) . ?
N3 C36 1.289(3) . ?
N3 C27 1.473(2) . ?
N4 C28 1.377(2) . ?
N4 C29 1.391(3) . ?
O1 C1 1.383(3) . ?
O2 C3 1.219(3) . ?
C1 C3 1.510(3) . ?
C1 C2 1.523(3) . ?
C1 H1 1.0000 . ?
C2 H2A 0.9800 . ?
C2 H2B 0.9800 . ?
C2 H2C 0.9800 . ?
C3 O3 1.328(3) . ?
O3 C4 1.449(3) . ?
C4 C6 1.521(4) . ?
C4 C5 1.522(4) . ?
C4 H4 1.0000 . ?
C5 H5A 0.9800 . ?
C5 H5B 0.9800 . ?
C5 H5C 0.9800 . ?
C6 O4 1.194(4) . ?
C6 O5 1.333(4) . ?
O5 C7 1.462(4) . ?
C7 C8 1.501(4) . ?
C7 H7A 0.9900 . ?
C7 H7AB 0.9900 . ?
C8 C13 1.374(4) . ?
C8 C9 1.387(4) . ?
C9 C10 1.390(5) . ?
C9 H9 0.9500 . ?
C10 C11 1.337(5) . ?
C10 H10 0.9500 . ?
C11 C12 1.401(6) . ?
C11 H11 0.9500 . ?
C12 C13 1.371(6) . ?
C12 H12 0.9500 . ?
C13 H13 0.9500 . ?
O1' C1' 1.395(18) . ?
O2' C3' 1.222(18) . ?
C1' C3' 1.509(17) . ?
C1' C2' 1.524(19) . ?
C1' H1' 1.0000 . ?
C2' H2'A 0.9800 . ?
C2' H2'B 0.9800 . ?
C2' H2'C 0.9800 . ?
C3' O3' 1.337(17) . ?
O3' C4' 1.468(19) . ?
C4' C6' 1.522(18) . ?
C4' C5' 1.524(19) . ?
C4' H4' 1.0000 . ?
C5' H5'A 0.9800 . ?
C5' H5'B 0.9800 . ?
C5' H5'C 0.9800 . ?
C6' O4' 1.200(18) . ?
C6' O5' 1.345(17) . ?
O5' C7' 1.484(18) . ?
C7' C8' 1.451(17) . ?
C7' H7'A 0.9900 . ?
C7' H7'B 0.9900 . ?
C8' C13' 1.373(18) . ?
C8' C9' 1.377(17) . ?
C9' C10' 1.392(18) . ?
C9' H9' 0.9500 . ?
C10' C11' 1.347(19) . ?
C10' H10' 0.9500 . ?
C11' C12' 1.391(19) . ?
C11' H11' 0.9500 . ?
C12' C13' 1.322(18) . ?
C12' H12A 0.9900 . ?
C12' H12B 0.9900 . ?
C13' H13' 0.9500 . ?
C14 C21 1.407(3) . ?
C14 C17 1.422(3) . ?
C15 C16 1.368(3) . ?
C15 H15 0.9500 . ?
C16 C17 1.430(3) . ?
C16 H16 0.9500 . ?
C17 C18 1.393(3) . ?
C18 C19 1.387(3) . ?
C18 H18 0.9500 . ?
C19 C20 1.394(3) . ?
C19 H19 0.9500 . ?
C20 C21 1.398(3) . ?
C20 H20 0.9500 . ?
C21 C22 1.434(3) . ?
C22 H22 0.9500 . ?
C23 C24 1.533(3) . ?
C23 H23A 0.9900 . ?
C23 H23B 0.9900 . ?
C24 C26 1.523(3) . ?
C24 C25 1.535(3) . ?
C24 C27 1.555(3) . ?
C25 H25A 0.9800 . ?
C25 H25B 0.9800 . ?
C25 H25C 0.9800 . ?
C26 H26A 0.9800 . ?
C26 H26B 0.9800 . ?
C26 H26C 0.9800 . ?
C27 H27A 0.9900 . ?
C27 H27B 0.9900 . ?
C28 C35 1.401(3) . ?
C28 C31 1.422(3) . ?
C29 C30 1.368(3) . ?
C29 H29 0.9500 . ?
C30 C31 1.424(3) . ?
C30 H30 0.9500 . ?
C31 C32 1.405(3) . ?
C32 C33 1.384(4) . ?
C32 H32 0.9500 . ?
C33 C34 1.387(3) . ?
C33 H33 0.9500 . ?
C34 C35 1.404(3) . ?
C34 H34 0.9500 . ?
C35 C36 1.444(3) . ?
C36 H36 0.9500 . ?
C37 H37A 0.9900 . ?
C37 H37B 0.9900 . ?
